data_7032861
loop_
_publ_author_name
'Johnstone, Timothy C.'
'Alexander, Sarah M.'
'Wilson, Justin J.'
'Lippard, Stephen J.'

_publ_section_title
;
 Oxidative halogenation of cisplatin and carboplatin: synthesis,
 spectroscopy, and crystal and molecular structures of Pt(IV) prodrugs.
;
_journal_issue 1
_journal_name_full 'Dalton transactions (Cambridge, England : 2003)'
_journal_page_first 119
_journal_page_last 129
_journal_paper_doi 10.1039/c4dt02627f
_journal_volume 44
_journal_year 2015
_chemical_formula_moiety 'C12 H22 I2 N4 O8 Pt2, C4 H10 O, 3(C3 H7 N O)'
_chemical_formula_sum 'C25 H53 I2 N7 O12 Pt2'
_chemical_formula_weight 1287.72
_chemical_name_systematic
;
bis(mu-amido)amminecyclobutanedicarboxylatoiodoplatinum(IV)tris(dimethylformamide) diethylether
;
_space_group_IT_number 2
_symmetry_cell_setting triclinic
_symmetry_space_group_name_Hall '-P 1'
_symmetry_space_group_name_H-M 'P -1'
_atom_sites_solution_hydrogens geom
_atom_sites_solution_primary direct
_atom_sites_solution_secondary difmap
_audit_creation_method SHELXL-97
_cell_angle_alpha 94.816(2)
_cell_angle_beta 100.174(2)
_cell_angle_gamma 118.6500(10)
_cell_formula_units_Z 2
_cell_length_a 13.0123(11)
_cell_length_b 13.2677(11)
_cell_length_c 13.388(2)
_cell_measurement_reflns_used 727
_cell_measurement_temperature 100(2)
_cell_measurement_theta_max 30.12
_cell_measurement_theta_min 0.35
_cell_volume 1958.0(4)
_computing_cell_refinement 'Bruker SMART'
_computing_data_collection 'Bruker SMART'
_computing_data_reduction 'Bruker SAINT'
_computing_molecular_graphics 'Bruker SHELXTL'
_computing_publication_material 'Bruker SHELXTL'
_computing_structure_refinement 'SHELXL-97 (Sheldrick, 1997)'
_computing_structure_solution 'SHELXS-97 (Sheldrick, 1990)'
_diffrn_ambient_temperature 100(2)
_diffrn_measured_fraction_theta_full 0.992
_diffrn_measured_fraction_theta_max 0.992
_diffrn_measurement_device_type 'CCD area detector'
_diffrn_measurement_method 'phi and omega scans'
_diffrn_radiation_monochromator graphite
_diffrn_radiation_source 'fine-focus sealed tube'
_diffrn_radiation_type MoK\a
_diffrn_radiation_wavelength 0.71073
_diffrn_reflns_av_R_equivalents 0.0319
_diffrn_reflns_av_sigmaI/netI 0.0320
_diffrn_reflns_limit_h_max 17
_diffrn_reflns_limit_h_min -16
_diffrn_reflns_limit_k_max 17
_diffrn_reflns_limit_k_min -17
_diffrn_reflns_limit_l_max 17
_diffrn_reflns_limit_l_min -17
_diffrn_reflns_number 38217
_diffrn_reflns_theta_full 28.37
_diffrn_reflns_theta_max 28.37
_diffrn_reflns_theta_min 1.58
_exptl_absorpt_coefficient_mu 8.775
_exptl_absorpt_correction_T_max 0.9174
_exptl_absorpt_correction_T_min 0.2728
_exptl_absorpt_correction_type multi-scan
_exptl_absorpt_process_details 'Blessing, 1995'
_exptl_crystal_colour Yellow
_exptl_crystal_density_diffrn 2.184
_exptl_crystal_density_method 'not measured'
_exptl_crystal_description Needle
_exptl_crystal_F_000 1220
_exptl_crystal_size_max 0.20
_exptl_crystal_size_mid 0.06
_exptl_crystal_size_min 0.01
_refine_diff_density_max 1.263
_refine_diff_density_min -1.045
_refine_diff_density_rms 0.150
_refine_ls_extinction_method none
_refine_ls_goodness_of_fit_ref 1.031
_refine_ls_hydrogen_treatment constr
_refine_ls_matrix_type full
_refine_ls_number_parameters 453
_refine_ls_number_reflns 9716
_refine_ls_number_restraints 0
_refine_ls_restrained_S_all 1.031
_refine_ls_R_factor_all 0.0335
_refine_ls_R_factor_gt 0.0227
_refine_ls_shift/su_max 0.002
_refine_ls_shift/su_mean 0.000
_refine_ls_structure_factor_coef Fsqd
_refine_ls_weighting_details 'calc w=1/[\s^2^(Fo^2^)+(0.0220P)^2^+0.9710P] where P=(Fo^2^+2Fc^2^)/3'
_refine_ls_weighting_scheme calc
_refine_ls_wR_factor_gt 0.0452
_refine_ls_wR_factor_ref 0.0488
_reflns_number_gt 8226
_reflns_number_total 9716
_reflns_threshold_expression >2sigma(I)
_cod_data_source_file c4dt02627f2.cif
_cod_data_source_block 7
_cod_depositor_comments
;
The following automatic conversions were performed:

'_symmetry_cell_setting' value 'Triclinic' changed to 'triclinic'
according to
/usr/data/users/saulius/crontab/automatic-downloads/rss-feeds/RSC/lib/dictionaries/cif_core.dic
dictionary named 'cif_core.dic' version 2.4.2 from 2011-04-26.

Automatic conversion script
Id: cif_fix_values 2827 2014-09-09 07:05:25Z andrius 

 Adding full bibliography for 7032857--7032866.cif.
;
_cod_original_sg_symbol_H-M P-1
_cod_database_code 7032861

loop_
_symmetry_equiv_pos_as_xyz
'x, y, z'
'-x, -y, -z'

loop_
_atom_site_label
_atom_site_type_symbol
_atom_site_fract_x
_atom_site_fract_y
_atom_site_fract_z
_atom_site_U_iso_or_equiv
_atom_site_adp_type
_atom_site_occupancy
_atom_site_symmetry_multiplicity
_atom_site_calc_flag
_atom_site_refinement_flags
_atom_site_disorder_assembly
_atom_site_disorder_group
Pt11 Pt 0.459927(12) 0.868629(12) -0.011546(9) 0.01205(4) Uani 1 1 d . . .
I5 I 0.40958(2) 0.70611(2) -0.169715(17) 0.02137(6) Uani 1 1 d . . .
O111 O 0.4230(2) 0.7616(2) 0.09102(18) 0.0170(5) Uani 1 1 d . . .
O112 O 0.6369(2) 0.9219(2) 0.02096(18) 0.0164(5) Uani 1 1 d . . .
O113 O 0.8000(3) 0.9263(3) 0.1008(3) 0.0376(8) Uani 1 1 d . . .
O114 O 0.4711(2) 0.6857(2) 0.21695(18) 0.0198(6) Uani 1 1 d . . .
N11 N 0.4961(3) 0.9914(2) -0.1005(2) 0.0134(6) Uani 1 1 d . . .
H51A H 0.4295 0.9730 -0.1522 0.016 Uiso 1 1 calc R . .
H51B H 0.5598 1.0039 -0.1287 0.016 Uiso 1 1 calc R . .
N111 N 0.2839(3) 0.8277(3) -0.0435(2) 0.0164(6) Uani 1 1 d . . .
H51C H 0.2798 0.8921 -0.0213 0.025 Uiso 1 1 calc R . .
H51D H 0.2420 0.7694 -0.0106 0.025 Uiso 1 1 calc R . .
H51E H 0.2514 0.8034 -0.1130 0.025 Uiso 1 1 calc R . .
C111 C 0.4989(3) 0.7383(3) 0.1462(3) 0.0149(7) Uani 1 1 d . . .
C112 C 0.6904(3) 0.8790(3) 0.0811(3) 0.0183(8) Uani 1 1 d . . .
C113 C 0.6184(3) 0.7662(3) 0.1197(3) 0.0165(7) Uani 1 1 d . C .
C114 C 0.5953(4) 0.6562(3) 0.0424(3) 0.0230(8) Uani 1 1 d . . .
H11A H 0.5152 0.5858 0.0341 0.028 Uiso 1 1 calc R A 1
H11B H 0.6117 0.6727 -0.0256 0.028 Uiso 1 1 calc R A 1
C115 C 0.6989(4) 0.7401(3) 0.2011(3) 0.0208(8) Uani 1 1 d . . .
H11C H 0.7797 0.8093 0.2332 0.025 Uiso 1 1 calc R B 1
H11D H 0.6590 0.7025 0.2549 0.025 Uiso 1 1 calc R B 1
C126 C 0.701(3) 0.655(2) 0.1193(12) 0.047(6) Uani 0.45(3) 1 d P C 1
H12A H 0.6785 0.5782 0.1378 0.056 Uiso 0.45(3) 1 calc PR C 1
H12B H 0.7770 0.6881 0.0968 0.056 Uiso 0.45(3) 1 calc PR C 1
C127 C 0.6424(14) 0.6153(10) 0.1345(7) 0.020(3) Uani 0.55(3) 1 d P C 2
H12C H 0.7028 0.5932 0.1233 0.024 Uiso 0.55(3) 1 calc PR C 2
H12D H 0.5776 0.5532 0.1594 0.024 Uiso 0.55(3) 1 calc PR C 2
Pt21 Pt 0.576203(12) -0.042695(12) 0.452079(9) 0.01201(4) Uani 1 1 d . . .
I6 I 0.66424(2) -0.17785(2) 0.507042(18) 0.02091(6) Uani 1 1 d . . .
O211 O 0.6372(2) -0.0146(2) 0.32286(17) 0.0165(5) Uani 1 1 d . . .
O212 O 0.7211(2) 0.1008(2) 0.54406(17) 0.0154(5) Uani 1 1 d . . .
O213 O 0.9049(2) 0.2500(2) 0.58555(18) 0.0221(6) Uani 1 1 d . . .
O214 O 0.7475(2) 0.1153(2) 0.24079(19) 0.0244(6) Uani 1 1 d . . .
N21 N 0.5000(3) -0.0611(3) 0.5740(2) 0.0137(6) Uani 1 1 d . . .
H61A H 0.5568 -0.0329 0.6363 0.016 Uiso 1 1 calc R . .
H61B H 0.4425 -0.1377 0.5710 0.016 Uiso 1 1 calc R . .
N211 N 0.4241(3) -0.1843(3) 0.3603(2) 0.0153(6) Uani 1 1 d . . .
H61C H 0.3777 -0.2286 0.4006 0.023 Uiso 1 1 calc R . .
H61D H 0.4450 -0.2278 0.3215 0.023 Uiso 1 1 calc R . .
H61E H 0.3816 -0.1598 0.3179 0.023 Uiso 1 1 calc R . .
C211 C 0.7376(3) 0.0798(3) 0.3218(2) 0.0143(7) Uani 1 1 d . . .
C212 C 0.8234(3) 0.1667(3) 0.5207(3) 0.0161(7) Uani 1 1 d . . .
C213 C 0.8451(3) 0.1373(3) 0.4165(3) 0.0156(7) Uani 1 1 d . . .
C214 C 0.9579(3) 0.2363(3) 0.3905(3) 0.0225(8) Uani 1 1 d . . .
H21A H 0.9379 0.2697 0.3317 0.027 Uiso 1 1 calc R . .
H21B H 1.0145 0.2991 0.4510 0.027 Uiso 1 1 calc R . .
C215 C 0.9115(4) 0.0642(4) 0.4198(3) 0.0241(9) Uani 1 1 d . . .
H21C H 0.9517 0.0661 0.4906 0.029 Uiso 1 1 calc R . .
H21D H 0.8602 -0.0172 0.3802 0.029 Uiso 1 1 calc R . .
C216 C 0.9989(4) 0.1495(4) 0.3614(3) 0.0333(11) Uani 1 1 d . . .
H21E H 1.0853 0.1782 0.3925 0.040 Uiso 1 1 calc R . .
H21F H 0.9775 0.1195 0.2861 0.040 Uiso 1 1 calc R . .
O1 O 0.1931(3) 0.3176(3) 0.2015(2) 0.0372(8) Uani 1 1 d . . .
C1 C 0.0039(5) 0.1963(5) 0.0791(4) 0.0489(13) Uani 1 1 d . . .
H1A H -0.0019 0.1233 0.0950 0.073 Uiso 1 1 calc R . .
H1B H -0.0387 0.1826 0.0069 0.073 Uiso 1 1 calc R . .
H1C H -0.0329 0.2232 0.1248 0.073 Uiso 1 1 calc R . .
C2 C 0.1330(5) 0.2869(4) 0.0954(4) 0.0423(12) Uani 1 1 d . . .
H2A H 0.1725 0.2566 0.0548 0.051 Uiso 1 1 calc R . .
H2B H 0.1388 0.3573 0.0707 0.051 Uiso 1 1 calc R . .
C3 C 0.3160(5) 0.4003(4) 0.2222(4) 0.0470(13) Uani 1 1 d . . .
H3A H 0.3268 0.4666 0.1876 0.056 Uiso 1 1 calc R . .
H3B H 0.3588 0.3644 0.1939 0.056 Uiso 1 1 calc R . .
C4 C 0.3690(5) 0.4445(5) 0.3358(4) 0.0547(15) Uani 1 1 d . . .
H4A H 0.3234 0.4757 0.3645 0.082 Uiso 1 1 calc R . .
H4B H 0.4536 0.5066 0.3484 0.082 Uiso 1 1 calc R . .
H4C H 0.3649 0.3801 0.3692 0.082 Uiso 1 1 calc R . .
O1S O 0.1156(3) 0.6558(3) 0.0369(2) 0.0337(7) Uani 1 1 d . . .
N1S N 0.0757(3) 0.5745(3) 0.1778(2) 0.0252(7) Uani 1 1 d . . .
C11S C -0.0421(4) 0.5647(4) 0.1640(3) 0.0350(11) Uani 1 1 d . . .
H11E H -0.0549 0.6021 0.1066 0.052 Uiso 1 1 calc R . .
H11F H -0.0459 0.6037 0.2276 0.052 Uiso 1 1 calc R . .
H11G H -0.1050 0.4819 0.1483 0.052 Uiso 1 1 calc R . .
C12S C 0.1159(5) 0.5328(4) 0.2644(3) 0.0405(12) Uani 1 1 d . . .
H12E H 0.1964 0.5448 0.2647 0.061 Uiso 1 1 calc R . .
H12F H 0.0591 0.4491 0.2580 0.061 Uiso 1 1 calc R . .
H12G H 0.1195 0.5761 0.3291 0.061 Uiso 1 1 calc R . .
C13S C 0.1439(4) 0.6187(4) 0.1127(3) 0.0273(9) Uani 1 1 d . . .
H13S H 0.2199 0.6223 0.1249 0.033 Uiso 1 1 calc R . .
O2S O 0.6816(2) 0.3068(2) 0.4817(2) 0.0261(6) Uani 1 1 d . . .
N2S N 0.7589(3) 0.4747(3) 0.4202(2) 0.0235(7) Uani 1 1 d . . .
C21S C 0.8630(4) 0.4661(4) 0.4072(3) 0.0300(10) Uani 1 1 d . . .
H21G H 0.8832 0.4276 0.4604 0.045 Uiso 1 1 calc R . .
H21H H 0.9319 0.5448 0.4140 0.045 Uiso 1 1 calc R . .
H21I H 0.8441 0.4201 0.3386 0.045 Uiso 1 1 calc R . .
C22S C 0.7447(4) 0.5680(4) 0.3829(3) 0.0376(12) Uani 1 1 d . . .
H22A H 0.7383 0.5595 0.3083 0.056 Uiso 1 1 calc R . .
H22B H 0.8150 0.6439 0.4186 0.056 Uiso 1 1 calc R . .
H22C H 0.6713 0.5636 0.3966 0.056 Uiso 1 1 calc R . .
C23S C 0.6749(4) 0.3900(4) 0.4545(3) 0.0272(9) Uani 1 1 d . . .
H23S H 0.6046 0.3939 0.4582 0.033 Uiso 1 1 calc R . .
O3S O 0.3210(2) 0.9257(2) 0.22341(18) 0.0190(6) Uani 1 1 d . . .
N3S N 0.1615(3) 0.9569(3) 0.2076(2) 0.0200(7) Uani 1 1 d . . .
C31S C 0.2212(4) 1.0690(4) 0.1746(3) 0.0285(9) Uani 1 1 d . . .
H31A H 0.3079 1.0970 0.1864 0.043 Uiso 1 1 calc R . .
H31B H 0.2093 1.1263 0.2144 0.043 Uiso 1 1 calc R . .
H31C H 0.1866 1.0588 0.1007 0.043 Uiso 1 1 calc R . .
C32S C 0.0409(4) 0.9170(4) 0.2218(4) 0.0366(11) Uani 1 1 d . . .
H32A H 0.0104 0.8411 0.2433 0.055 Uiso 1 1 calc R . .
H32B H -0.0129 0.9087 0.1564 0.055 Uiso 1 1 calc R . .
H32C H 0.0436 0.9741 0.2751 0.055 Uiso 1 1 calc R . .
C33S C 0.2158(3) 0.8968(3) 0.2290(3) 0.0192(8) Uani 1 1 d . . .
H33S H 0.1713 0.8250 0.2505 0.023 Uiso 1 1 calc R . .

loop_
_atom_site_aniso_label
_atom_site_aniso_U_11
_atom_site_aniso_U_22
_atom_site_aniso_U_33
_atom_site_aniso_U_23
_atom_site_aniso_U_13
_atom_site_aniso_U_12
Pt11 0.01088(7) 0.01286(7) 0.01160(6) 0.00343(5) 0.00261(5) 0.00527(6)
I5 0.02411(14) 0.01864(13) 0.01762(11) -0.00213(9) 0.00073(9) 0.01025(11)
O111 0.0163(14) 0.0205(14) 0.0163(12) 0.0086(10) 0.0066(10) 0.0092(12)
O112 0.0115(13) 0.0182(13) 0.0184(12) 0.0051(10) 0.0033(9) 0.0066(11)
O113 0.0149(16) 0.0410(19) 0.059(2) 0.0313(16) 0.0075(14) 0.0132(15)
O114 0.0270(15) 0.0196(14) 0.0179(12) 0.0090(10) 0.0092(11) 0.0135(12)
N11 0.0125(15) 0.0160(15) 0.0130(13) 0.0056(11) 0.0041(11) 0.0074(13)
N111 0.0122(16) 0.0195(16) 0.0171(14) 0.0057(12) 0.0042(11) 0.0072(14)
C111 0.0167(19) 0.0095(17) 0.0168(16) -0.0003(13) 0.0026(13) 0.0062(15)
C112 0.018(2) 0.022(2) 0.0215(17) 0.0059(15) 0.0073(14) 0.0136(17)
C113 0.020(2) 0.0155(19) 0.0168(16) 0.0059(14) 0.0052(14) 0.0101(16)
C114 0.032(2) 0.021(2) 0.0224(18) 0.0026(15) 0.0076(16) 0.0180(19)
C115 0.024(2) 0.023(2) 0.0190(17) 0.0090(15) 0.0033(15) 0.0147(18)
C126 0.067(14) 0.047(11) 0.029(7) 0.000(6) -0.005(7) 0.038(11)
C127 0.034(7) 0.019(5) 0.019(4) 0.007(3) 0.006(4) 0.022(5)
Pt21 0.01124(7) 0.01373(7) 0.01081(6) 0.00197(5) 0.00197(5) 0.00641(6)
I6 0.02365(14) 0.02361(13) 0.02064(11) 0.00522(9) 0.00284(9) 0.01659(11)
O211 0.0162(14) 0.0195(14) 0.0106(11) 0.0023(9) 0.0020(9) 0.0070(11)
O212 0.0133(13) 0.0184(13) 0.0118(11) 0.0013(9) 0.0026(9) 0.0064(11)
O213 0.0173(14) 0.0211(15) 0.0158(12) -0.0017(10) 0.0022(10) 0.0020(12)
O214 0.0182(15) 0.0310(16) 0.0178(13) 0.0099(11) 0.0028(10) 0.0074(13)
N21 0.0140(16) 0.0168(16) 0.0112(13) 0.0032(11) 0.0029(11) 0.0083(13)
N211 0.0146(16) 0.0174(16) 0.0131(13) 0.0022(11) 0.0038(11) 0.0075(13)
C211 0.0158(19) 0.0182(19) 0.0133(15) 0.0019(13) 0.0039(13) 0.0119(16)
C212 0.0147(19) 0.0195(19) 0.0173(16) 0.0072(14) 0.0027(13) 0.0109(16)
C213 0.0120(18) 0.0191(19) 0.0154(16) 0.0016(13) 0.0018(13) 0.0085(16)
C214 0.014(2) 0.027(2) 0.0179(17) 0.0029(15) 0.0045(14) 0.0037(17)
C215 0.022(2) 0.033(2) 0.0208(18) 0.0026(16) -0.0009(15) 0.019(2)
C216 0.020(2) 0.052(3) 0.033(2) 0.007(2) 0.0073(17) 0.022(2)
O1 0.0320(19) 0.0358(19) 0.0425(18) 0.0097(15) 0.0067(14) 0.0168(16)
C1 0.040(3) 0.060(4) 0.046(3) 0.013(3) 0.006(2) 0.026(3)
C2 0.047(3) 0.036(3) 0.036(3) 0.009(2) 0.011(2) 0.015(3)
C3 0.041(3) 0.031(3) 0.061(3) 0.006(2) 0.015(3) 0.012(3)
C4 0.051(4) 0.042(3) 0.058(3) 0.011(3) -0.005(3) 0.020(3)
O1S 0.0244(17) 0.0328(18) 0.0384(17) 0.0182(14) 0.0134(13) 0.0067(14)
N1S 0.027(2) 0.0198(18) 0.0260(17) 0.0060(14) 0.0095(14) 0.0082(16)
C11S 0.023(2) 0.043(3) 0.032(2) 0.010(2) 0.0128(18) 0.010(2)
C12S 0.054(3) 0.039(3) 0.035(2) 0.018(2) 0.017(2) 0.025(3)
C13S 0.023(2) 0.024(2) 0.030(2) 0.0055(17) 0.0092(17) 0.0075(19)
O2S 0.0262(16) 0.0247(16) 0.0248(14) 0.0122(12) 0.0085(12) 0.0091(13)
N2S 0.0248(19) 0.0185(17) 0.0225(16) 0.0040(13) -0.0004(13) 0.0094(15)
C21S 0.021(2) 0.030(2) 0.030(2) 0.0083(18) 0.0035(17) 0.006(2)
C22S 0.045(3) 0.019(2) 0.038(2) 0.0037(18) -0.008(2) 0.014(2)
C23S 0.027(2) 0.031(2) 0.0242(19) 0.0042(17) 0.0079(16) 0.015(2)
O3S 0.0144(14) 0.0265(15) 0.0200(12) 0.0062(11) 0.0065(10) 0.0122(12)
N3S 0.0148(17) 0.0246(18) 0.0224(15) 0.0039(13) 0.0036(12) 0.0119(15)
C31S 0.033(3) 0.030(2) 0.032(2) 0.0130(18) 0.0110(18) 0.021(2)
C32S 0.027(3) 0.040(3) 0.050(3) 0.015(2) 0.013(2) 0.019(2)
C33S 0.022(2) 0.022(2) 0.0128(16) 0.0004(14) 0.0019(14) 0.0111(17)

loop_
_atom_type_symbol
_atom_type_description
_atom_type_scat_dispersion_real
_atom_type_scat_dispersion_imag
_atom_type_scat_source
C C 0.0033 0.0016 'International Tables Vol C Tables 4.2.6.8 and 6.1.1.4'
H H 0.0000 0.0000 'International Tables Vol C Tables 4.2.6.8 and 6.1.1.4'
I I -0.4742 1.8119 'International Tables Vol C Tables 4.2.6.8 and 6.1.1.4'
N N 0.0061 0.0033 'International Tables Vol C Tables 4.2.6.8 and 6.1.1.4'
O O 0.0106 0.0060 'International Tables Vol C Tables 4.2.6.8 and 6.1.1.4'
Pt Pt -1.7033 8.3905 'International Tables Vol C Tables 4.2.6.8 and 6.1.1.4'

loop_
_geom_angle_atom_site_label_1
_geom_angle_atom_site_label_2
_geom_angle_atom_site_label_3
_geom_angle
_geom_angle_site_symmetry_1
_geom_angle_site_symmetry_3
O112 Pt11 O111 94.73(10) . .
O112 Pt11 N11 86.93(11) . .
O111 Pt11 N11 172.32(11) . .
O112 Pt11 N111 175.61(11) . .
O111 Pt11 N111 88.19(11) . .
N11 Pt11 N111 89.75(12) . .
O112 Pt11 N11 86.83(11) . 2_675
O111 Pt11 N11 91.14(10) . 2_675
N11 Pt11 N11 81.44(11) . 2_675
N111 Pt11 N11 89.84(12) . 2_675
O112 Pt11 I5 92.55(7) . .
O111 Pt11 I5 95.39(7) . .
N11 Pt11 I5 92.03(8) . .
N111 Pt11 I5 90.43(8) . .
N11 Pt11 I5 173.47(8) 2_675 .
O112 Pt11 Pt11 85.88(7) . 2_675
O111 Pt11 Pt11 131.38(7) . 2_675
N11 Pt11 Pt11 41.18(8) . 2_675
N111 Pt11 Pt11 89.73(9) . 2_675
N11 Pt11 Pt11 40.26(8) 2_675 2_675
I5 Pt11 Pt11 133.211(10) . 2_675
C111 O111 Pt11 125.7(2) . .
C112 O112 Pt11 125.8(2) . .
Pt11 N11 Pt11 98.56(11) . 2_675
O114 C111 O111 119.4(3) . .
O114 C111 C113 118.8(3) . .
O111 C111 C113 121.6(3) . .
O113 C112 O112 118.6(3) . .
O113 C112 C113 119.4(3) . .
O112 C112 C113 121.8(3) . .
C112 C113 C111 120.0(3) . .
C112 C113 C115 113.1(3) . .
C111 C113 C115 112.4(3) . .
C112 C113 C114 110.6(3) . .
C111 C113 C114 108.1(3) . .
C115 C113 C114 87.7(3) . .
C127 C114 C113 89.2(4) . .
C126 C114 C113 88.3(5) . .
C126 C115 C113 91.3(6) . .
C113 C115 C127 89.3(4) . .
C115 C126 C114 89.8(9) . .
C114 C127 C115 89.3(5) . .
O212 Pt21 O211 94.85(10) . .
O212 Pt21 N21 86.67(11) . .
O211 Pt21 N21 171.74(10) . .
O212 Pt21 N211 177.03(11) . .
O211 Pt21 N211 86.45(10) . .
N21 Pt21 N211 91.66(11) . .
O212 Pt21 N21 86.87(11) . 2_656
O211 Pt21 N21 90.79(10) . 2_656
N21 Pt21 N21 81.18(12) . 2_656
N211 Pt21 N21 90.45(12) . 2_656
O212 Pt21 I6 92.13(7) . .
O211 Pt21 I6 96.39(7) . .
N21 Pt21 I6 91.66(8) . .
N211 Pt21 I6 90.38(9) . .
N21 Pt21 I6 172.81(7) 2_656 .
O212 Pt21 Pt21 85.75(7) . 2_656
O211 Pt21 Pt21 130.90(7) . 2_656
N21 Pt21 Pt21 41.04(8) . 2_656
N211 Pt21 Pt21 91.38(8) . 2_656
N21 Pt21 Pt21 40.14(7) 2_656 2_656
I6 Pt21 Pt21 132.698(10) . 2_656
C211 O211 Pt21 122.1(2) . .
C212 O212 Pt21 126.3(2) . .
Pt21 N21 Pt21 98.82(12) . 2_656
O214 C211 O211 118.6(3) . .
O214 C211 C213 120.3(3) . .
O211 C211 C213 120.8(3) . .
O213 C212 O212 119.1(3) . .
O213 C212 C213 119.5(3) . .
O212 C212 C213 121.3(3) . .
C212 C213 C211 118.2(3) . .
C212 C213 C214 115.1(3) . .
C211 C213 C214 110.6(3) . .
C212 C213 C215 113.3(3) . .
C211 C213 C215 108.3(3) . .
C214 C213 C215 87.1(3) . .
C216 C214 C213 90.5(3) . .
C216 C215 C213 88.9(3) . .
C214 C216 C215 88.6(3) . .
C3 O1 C2 113.5(4) . .
O1 C2 C1 110.4(4) . .
O1 C3 C4 110.8(4) . .
C13S N1S C12S 120.8(4) . .
C13S N1S C11S 121.2(4) . .
C12S N1S C11S 118.0(3) . .
O1S C13S N1S 124.5(4) . .
C23S N2S C21S 118.5(3) . .
C23S N2S C22S 123.0(4) . .
C21S N2S C22S 118.1(4) . .
O2S C23S N2S 124.5(4) . .
C33S N3S C32S 120.7(3) . .
C33S N3S C31S 122.1(3) . .
C32S N3S C31S 117.1(3) . .
O3S C33S N3S 125.8(4) . .

loop_
_geom_bond_atom_site_label_1
_geom_bond_atom_site_label_2
_geom_bond_distance
_geom_bond_site_symmetry_2
Pt11 O112 2.006(2) .
Pt11 O111 2.010(2) .
Pt11 N11 2.020(3) .
Pt11 N111 2.036(3) .
Pt11 N11 2.058(3) 2_675
Pt11 I5 2.6366(4) .
Pt11 Pt11 3.0910(4) 2_675
O111 C111 1.299(4) .
O112 C112 1.310(4) .
O113 C112 1.217(4) .
O114 C111 1.227(4) .
N11 Pt11 2.058(3) 2_675
C111 C113 1.532(5) .
C112 C113 1.529(5) .
C113 C115 1.554(5) .
C113 C114 1.584(5) .
C114 C127 1.535(10) .
C114 C126 1.566(16) .
C115 C126 1.513(15) .
C115 C127 1.560(11) .
Pt21 O212 2.010(2) .
Pt21 O211 2.018(2) .
Pt21 N21 2.029(3) .
Pt21 N211 2.036(3) .
Pt21 N21 2.067(3) 2_656
Pt21 I6 2.6387(3) .
Pt21 Pt21 3.1100(3) 2_656
O211 C211 1.310(4) .
O212 C212 1.308(4) .
O213 C212 1.221(4) .
O214 C211 1.221(4) .
N21 Pt21 2.067(3) 2_656
C211 C213 1.528(5) .
C212 C213 1.527(5) .
C213 C214 1.552(5) .
C213 C215 1.577(5) .
C214 C216 1.534(6) .
C215 C216 1.554(6) .
O1 C3 1.395(6) .
O1 C2 1.414(5) .
C1 C2 1.485(7) .
C3 C4 1.492(7) .
O1S C13S 1.238(5) .
N1S C13S 1.324(5) .
N1S C12S 1.448(5) .
N1S C11S 1.450(5) .
O2S C23S 1.228(5) .
N2S C23S 1.324(5) .
N2S C21S 1.451(5) .
N2S C22S 1.451(5) .
O3S C33S 1.250(4) .
N3S C33S 1.314(5) .
N3S C32S 1.450(5) .
N3S C31S 1.461(5) .

loop_
_geom_hbond_atom_site_label_D
_geom_hbond_atom_site_label_H
_geom_hbond_atom_site_label_A
_geom_hbond_distance_DH
_geom_hbond_distance_HA
_geom_hbond_distance_DA
_geom_hbond_angle_DHA
_geom_hbond_site_symmetry_A
N11 H51A O214 0.92 2.07 2.954(4) 159.8 2_665
N11 H51A O211 0.92 2.50 3.287(4) 143.9 2_665
N11 H51B O3S 0.92 2.10 2.960(4) 156.0 2_675
N111 H51C O112 0.91 2.17 2.938(4) 141.8 2_675
N111 H51D O1S 0.91 1.88 2.759(4) 161.8 .
N111 H51E O214 0.91 2.10 2.822(4) 136.0 2_665
N21 H61A O3S 0.92 2.10 2.991(4) 163.0 2_666
N21 H61B O2S 0.92 2.00 2.889(4) 162.3 2_656
N211 H61C O2S 0.91 2.02 2.910(4) 164.4 2_656
N211 H61D O114 0.91 1.91 2.812(4) 168.5 1_545
N211 H61E O3S 0.91 2.06 2.958(4) 167.8 1_545

loop_
_geom_torsion_atom_site_label_1
_geom_torsion_atom_site_label_2
_geom_torsion_atom_site_label_3
_geom_torsion_atom_site_label_4
_geom_torsion
_geom_torsion_site_symmetry_1
_geom_torsion_site_symmetry_4
O112 Pt11 O111 C111 -5.1(3) . .
N111 Pt11 O111 C111 178.2(3) . .
N11 Pt11 O111 C111 -92.0(3) 2_675 .
I5 Pt11 O111 C111 87.9(3) . .
Pt11 Pt11 O111 C111 -93.8(3) 2_675 .
O111 Pt11 O112 C112 7.5(3) . .
N11 Pt11 O112 C112 -180.0(3) . .
N11 Pt11 O112 C112 98.4(3) 2_675 .
I5 Pt11 O112 C112 -88.1(3) . .
Pt11 Pt11 O112 C112 138.8(3) 2_675 .
O112 Pt11 N11 Pt11 -87.25(12) . 2_675
N111 Pt11 N11 Pt11 89.87(13) . 2_675
N11 Pt11 N11 Pt11 0.0 2_675 2_675
I5 Pt11 N11 Pt11 -179.70(9) . 2_675
Pt11 O111 C111 O114 169.2(2) . .
Pt11 O111 C111 C113 -15.8(4) . .
Pt11 O112 C112 O113 -174.0(3) . .
Pt11 O112 C112 C113 11.1(5) . .
O113 C112 C113 C111 149.1(4) . .
O112 C112 C113 C111 -35.9(5) . .
O113 C112 C113 C115 12.6(5) . .
O112 C112 C113 C115 -172.5(3) . .
O113 C112 C113 C114 -83.9(4) . .
O112 C112 C113 C114 91.0(4) . .
O114 C111 C113 C112 -146.4(3) . .
O111 C111 C113 C112 38.6(5) . .
O114 C111 C113 C115 -9.6(5) . .
O111 C111 C113 C115 175.4(3) . .
O114 C111 C113 C114 85.6(4) . .
O111 C111 C113 C114 -89.5(4) . .
C112 C113 C114 C127 129.9(7) . .
C111 C113 C114 C127 -96.8(7) . .
C115 C113 C114 C127 16.0(7) . .
C112 C113 C114 C126 101.4(13) . .
C111 C113 C114 C126 -125.4(13) . .
C115 C113 C114 C126 -12.5(13) . .
C112 C113 C115 C126 -98.5(14) . .
C111 C113 C115 C126 121.7(13) . .
C114 C113 C115 C126 13.0(13) . .
C112 C113 C115 C127 -127.2(7) . .
C111 C113 C115 C127 92.9(7) . .
C114 C113 C115 C127 -15.8(6) . .
C113 C115 C126 C114 -13.1(13) . .
C113 C114 C126 C115 12.9(13) . .
C113 C114 C127 C115 -16.0(6) . .
C113 C115 C127 C114 16.3(6) . .
O212 Pt21 O211 C211 -4.5(3) . .
N211 Pt21 O211 C211 172.8(3) . .
N21 Pt21 O211 C211 82.4(3) 2_656 .
I6 Pt21 O211 C211 -97.2(3) . .
Pt21 Pt21 O211 C211 84.1(3) 2_656 .
O211 Pt21 O212 C212 -11.9(3) . .
N21 Pt21 O212 C212 176.3(3) . .
N21 Pt21 O212 C212 -102.4(3) 2_656 .
I6 Pt21 O212 C212 84.7(3) . .
Pt21 Pt21 O212 C212 -142.6(3) 2_656 .
O212 Pt21 N21 Pt21 87.34(12) . 2_656
N211 Pt21 N21 Pt21 -90.19(13) . 2_656
N21 Pt21 N21 Pt21 0.0 2_656 2_656
I6 Pt21 N21 Pt21 179.38(9) . 2_656
Pt21 O211 C211 O214 -152.0(3) . .
Pt21 O211 C211 C213 34.2(4) . .
Pt21 O212 C212 O213 -178.4(2) . .
Pt21 O212 C212 C213 -1.9(5) . .
O213 C212 C213 C211 -150.0(3) . .
O212 C212 C213 C211 33.6(5) . .
O213 C212 C213 C214 -16.2(5) . .
O212 C212 C213 C214 167.3(3) . .
O213 C212 C213 C215 81.9(4) . .
O212 C212 C213 C215 -94.6(4) . .
O214 C211 C213 C212 134.0(4) . .
O211 C211 C213 C212 -52.2(5) . .
O214 C211 C213 C214 -1.6(5) . .
O211 C211 C213 C214 172.1(3) . .
O214 C211 C213 C215 -95.5(4) . .
O211 C211 C213 C215 78.3(4) . .
C212 C213 C214 C216 131.1(3) . .
C211 C213 C214 C216 -91.8(3) . .
C215 C213 C214 C216 16.7(3) . .
C212 C213 C215 C216 -132.6(3) . .
C211 C213 C215 C216 94.3(3) . .
C214 C213 C215 C216 -16.4(3) . .
C213 C214 C216 C215 -16.9(3) . .
C213 C215 C216 C214 16.6(3) . .
C3 O1 C2 C1 178.4(4) . .
C2 O1 C3 C4 169.9(4) . .
C12S N1S C13S O1S 179.8(4) . .
C11S N1S C13S O1S 0.7(6) . .
C21S N2S C23S O2S 4.1(6) . .
C22S N2S C23S O2S 176.2(4) . .
C32S N3S C33S O3S -177.0(4) . .
C31S N3S C33S O3S -0.5(6) . .
